data_1508352
loop_
_publ_author_name
'Ogata, Kenichi'
'Ohashi, Itsuki'
'Fukuzawa, Shin-Ichi'

_publ_section_title
;
 Rhodium-Catalyzed Three-Component Reaction between Silylacetylene and Two
 Ketenes Leading to 1,3-Enynes Bearing a Carboxylic Ester Group via Double
 Insertion of Ketenes.
;
_journal_issue 16
_journal_name_full 'Organic letters'
_journal_page_first 4214
_journal_page_last 4217
_journal_paper_doi 10.1021/ol301897h
_journal_volume 14
_journal_year 2012
_chemical_formula_moiety 'C38 H66 Rh2 Si2'
_chemical_formula_sum 'C38 H66 Rh2 Si2'
_chemical_formula_weight 784.92
_space_group_IT_number 14
_symmetry_cell_setting monoclinic
_symmetry_Int_Tables_number 14
_symmetry_space_group_name_Hall '-P 2ybc'
_symmetry_space_group_name_H-M 'P 1 21/c 1'
_atom_sites_solution_hydrogens geom
_atom_sites_solution_primary direct
_atom_sites_solution_secondary difmap
_cell_angle_alpha 90.0000
_cell_angle_beta 111.555(2)
_cell_angle_gamma 90.0000
_cell_formula_units_Z 4
_cell_length_a 17.8351(9)
_cell_length_b 11.2002(5)
_cell_length_c 20.4039(11)
_cell_measurement_reflns_used 11027
_cell_measurement_temperature 123
_cell_measurement_theta_max 27.50
_cell_measurement_theta_min 3.06
_cell_volume 3790.8(3)
_computing_cell_refinement CrystalClear
_computing_data_collection 'CrystalClear (Rigaku Inc., 2008)'
_computing_data_reduction CrystalClear
_computing_molecular_graphics 'CrystalStructure 4.0'
_computing_publication_material 'CrystalStructure 4.0 (Rigaku, 2010)'
_computing_structure_refinement 'SHELXL97 (Sheldrick, 2008)'
_computing_structure_solution 'SIR92 (Altomare, et al., 1994)'
_diffrn_ambient_temperature 123
_diffrn_detector_area_resol_mean 7.314
_diffrn_measured_fraction_theta_full 0.981
_diffrn_measured_fraction_theta_max 0.981
_diffrn_measurement_device_type 'Rigaku Mercury70'
_diffrn_measurement_method \w
_diffrn_radiation_type 'Mo K\a'
_diffrn_radiation_wavelength 0.71075
_diffrn_reflns_av_R_equivalents 0.0825
_diffrn_reflns_limit_h_max 22
_diffrn_reflns_limit_h_min -23
_diffrn_reflns_limit_k_max 14
_diffrn_reflns_limit_k_min -13
_diffrn_reflns_limit_l_max 26
_diffrn_reflns_limit_l_min -26
_diffrn_reflns_number 26660
_diffrn_reflns_theta_full 27.50
_diffrn_reflns_theta_max 27.50
_diffrn_standards_number 0
_exptl_absorpt_coefficient_mu 0.956
_exptl_absorpt_correction_T_max 0.826
_exptl_absorpt_correction_T_min 0.696
_exptl_absorpt_correction_type numerical
_exptl_absorpt_process_details 'NUMABS (Rigaku, 1999)'
_exptl_crystal_colour red
_exptl_crystal_density_diffrn 1.375
_exptl_crystal_density_method 'not measured'
_exptl_crystal_description platelet
_exptl_crystal_F_000 1648.00
_exptl_crystal_size_max 0.700
_exptl_crystal_size_mid 0.400
_exptl_crystal_size_min 0.200
_refine_diff_density_max 3.910
_refine_diff_density_min -6.590
_refine_ls_extinction_method none
_refine_ls_goodness_of_fit_ref 1.407
_refine_ls_hydrogen_treatment constr
_refine_ls_number_parameters 374
_refine_ls_number_reflns 8552
_refine_ls_number_restraints 0
_refine_ls_R_factor_gt 0.0931
_refine_ls_shift/su_max 0.001
_refine_ls_structure_factor_coef Fsqd
_refine_ls_weighting_details 'w = 1/[\s^2^(Fo^2^)+(0.2000P)^2^+0.0000P] where P=(Fo^2^+2Fc^2^)/3'
_refine_ls_weighting_scheme calc
_refine_ls_wR_factor_ref 0.3666
_reflns_number_gt 6492
_reflns_number_total 8552
_reflns_threshold_expression F^2^>2.0\s(F^2^)
_cod_data_source_file ol301897h_si_004.cif
_cod_data_source_block 20111128ogaf968Rhacetylide
_cod_original_cell_volume 3790.8(4)
_cod_database_code 1508352

loop_
_symmetry_equiv_pos_site_id
_symmetry_equiv_pos_as_xyz
1 +X,+Y,+Z
2 -X,1/2+Y,1/2-Z
3 -X,-Y,-Z
4 +X,1/2-Y,1/2+Z

loop_
_atom_site_label
_atom_site_type_symbol
_atom_site_fract_x
_atom_site_fract_y
_atom_site_fract_z
_atom_site_U_iso_or_equiv
_atom_site_adp_type
_atom_site_occupancy
_atom_site_symmetry_multiplicity
_atom_site_calc_flag
_atom_site_refinement_flags
Rh1 Rh 0.86523(3) 1.02706(5) 0.80902(3) 0.0146(3) Uani 1.0 4 d .
Rh2 Rh 0.77644(3) 0.79193(5) 0.80494(3) 0.0164(3) Uani 1.0 4 d .
Si1 Si 0.64134(11) 0.96130(17) 0.89287(11) 0.0151(5) Uani 1.0 4 d .
Si2 Si 0.74852(10) 1.06641(18) 0.60629(10) 0.0166(5) Uani 1.0 4 d .
C1 C 0.7839(4) 0.9766(6) 0.8480(4) 0.0167(15) Uani 1.0 4 d .
C2 C 0.7294(4) 0.9426(7) 0.8657(4) 0.0170(14) Uani 1.0 4 d .
C3 C 0.5483(4) 0.8950(7) 0.8232(4) 0.0230(16) Uani 1.0 4 d .
C4 C 0.5479(5) 0.7583(8) 0.8239(5) 0.0308(18) Uani 1.0 4 d .
C5 C 0.5359(5) 0.9410(9) 0.7496(5) 0.0317(18) Uani 1.0 4 d .
C6 C 0.6293(4) 1.1287(7) 0.9005(4) 0.0176(14) Uani 1.0 4 d .
C7 C 0.6609(5) 1.2044(8) 0.8535(5) 0.0271(19) Uani 1.0 4 d .
C8 C 0.5406(5) 1.1648(8) 0.8868(5) 0.0296(18) Uani 1.0 4 d .
C9 C 0.6629(4) 0.8885(7) 0.9810(4) 0.0216(15) Uani 1.0 4 d .
C10 C 0.7488(5) 0.9092(10) 1.0323(5) 0.034(2) Uani 1.0 4 d .
C11 C 0.6023(5) 0.9265(9) 1.0150(5) 0.034(2) Uani 1.0 4 d .
C12 C 0.9683(4) 1.0184(7) 0.7752(5) 0.0188(15) Uani 1.0 4 d .
C13 C 0.9478(4) 1.1363(8) 0.7760(4) 0.0228(16) Uani 1.0 4 d .
C14 C 0.9941(5) 1.2252(9) 0.8321(5) 0.0309(19) Uani 1.0 4 d .
C15 C 0.9592(6) 1.2370(8) 0.8901(5) 0.0313(18) Uani 1.0 4 d .
C16 C 0.9226(5) 1.1238(8) 0.9046(4) 0.0229(16) Uani 1.0 4 d .
C17 C 0.9585(5) 1.0108(8) 0.9100(4) 0.0213(15) Uani 1.0 4 d .
C18 C 1.0416(5) 0.9888(9) 0.9072(5) 0.0298(19) Uani 1.0 4 d .
C19 C 1.0366(5) 0.9549(9) 0.8320(5) 0.0297(19) Uani 1.0 4 d .
C20 C 0.7739(4) 0.9062(7) 0.7294(4) 0.0175(14) Uani 1.0 4 d .
C21 C 0.7806(4) 0.9869(7) 0.6916(4) 0.0192(15) Uani 1.0 4 d .
C22 C 0.8391(4) 1.0873(7) 0.5799(4) 0.0172(14) Uani 1.0 4 d .
C23 C 0.8257(5) 1.1692(8) 0.5174(5) 0.0269(17) Uani 1.0 4 d .
C24 C 0.8731(5) 0.9675(7) 0.5677(5) 0.0242(17) Uani 1.0 4 d .
C25 C 0.6704(5) 0.9664(7) 0.5408(5) 0.0228(17) Uani 1.0 4 d .
C26 C 0.6187(5) 1.0362(9) 0.4748(5) 0.037(3) Uani 1.0 4 d .
C27 C 0.6167(5) 0.8957(8) 0.5704(5) 0.0316(19) Uani 1.0 4 d .
C28 C 0.7044(5) 1.2171(7) 0.6136(5) 0.0223(16) Uani 1.0 4 d .
C29 C 0.7663(5) 1.3042(8) 0.6617(5) 0.034(2) Uani 1.0 4 d .
C30 C 0.6323(5) 1.2084(8) 0.6361(5) 0.0300(19) Uani 1.0 4 d .
C31 C 0.8389(5) 0.6946(8) 0.9022(5) 0.0277(18) Uani 1.0 4 d .
C32 C 0.7583(5) 0.6581(7) 0.8788(4) 0.0200(15) Uani 1.0 4 d .
C33 C 0.7255(6) 0.5445(8) 0.8428(5) 0.032(2) Uani 1.0 4 d .
C34 C 0.6946(6) 0.5548(8) 0.7610(5) 0.0322(19) Uani 1.0 4 d .
C35 C 0.8839(6) 0.5729(10) 0.8189(5) 0.033(2) Uani 1.0 4 d .
C36 C 0.7427(5) 0.6413(7) 0.7362(4) 0.0228(15) Uiso 1.0 4 d .
C37 C 0.8269(5) 0.6522(8) 0.7624(5) 0.0286(18) Uani 1.0 4 d .
C38 C 0.9064(5) 0.6255(9) 0.8931(5) 0.034(2) Uani 1.0 4 d .
H3 H 0.5008 0.9220 0.8343 0.0276 Uiso 1.0 4 calc R
H4A H 0.5916 0.7283 0.8101 0.0370 Uiso 1.0 4 calc R
H4B H 0.4961 0.7291 0.7906 0.0370 Uiso 1.0 4 calc R
H4C H 0.5558 0.7300 0.8714 0.0370 Uiso 1.0 4 calc R
H5A H 0.4841 0.9123 0.7161 0.0380 Uiso 1.0 4 calc R
H5B H 0.5796 0.9118 0.7355 0.0380 Uiso 1.0 4 calc R
H5C H 0.5361 1.0285 0.7499 0.0380 Uiso 1.0 4 calc R
H6 H 0.6618 1.1510 0.9504 0.0212 Uiso 1.0 4 calc R
H7A H 0.6590 1.2890 0.8649 0.0326 Uiso 1.0 4 calc R
H7B H 0.6272 1.1908 0.8039 0.0326 Uiso 1.0 4 calc R
H7C H 0.7167 1.1816 0.8616 0.0326 Uiso 1.0 4 calc R
H8A H 0.5074 1.1509 0.8371 0.0355 Uiso 1.0 4 calc R
H8B H 0.5385 1.2495 0.8979 0.0355 Uiso 1.0 4 calc R
H8C H 0.5201 1.1167 0.9166 0.0355 Uiso 1.0 4 calc R
H9 H 0.6564 0.8005 0.9726 0.0259 Uiso 1.0 4 calc R
H10A H 0.7580 0.8636 1.0756 0.0408 Uiso 1.0 4 calc R
H10B H 0.7569 0.9944 1.0437 0.0408 Uiso 1.0 4 calc R
H10C H 0.7869 0.8829 1.0108 0.0408 Uiso 1.0 4 calc R
H11A H 0.6088 1.0119 1.0262 0.0403 Uiso 1.0 4 calc R
H11B H 0.6124 0.8806 1.0583 0.0403 Uiso 1.0 4 calc R
H11C H 0.5473 0.9112 0.9820 0.0403 Uiso 1.0 4 calc R
H12 H 0.9553 0.9847 0.7269 0.0226 Uiso 1.0 4 calc R
H13 H 0.9221 1.1721 0.7280 0.0274 Uiso 1.0 4 calc R
H14A H 0.9929 1.3041 0.8099 0.0371 Uiso 1.0 4 calc R
H14B H 1.0511 1.1995 0.8534 0.0371 Uiso 1.0 4 calc R
H15A H 1.0027 1.2631 0.9341 0.0376 Uiso 1.0 4 calc R
H15B H 0.9174 1.3001 0.8764 0.0376 Uiso 1.0 4 calc R
H16 H 0.8890 1.1345 0.9341 0.0275 Uiso 1.0 4 calc R
H17 H 0.9449 0.9552 0.9424 0.0256 Uiso 1.0 4 calc R
H18A H 1.0685 0.9235 0.9402 0.0358 Uiso 1.0 4 calc R
H18B H 1.0748 1.0617 0.9228 0.0358 Uiso 1.0 4 calc R
H19A H 1.0882 0.9755 0.8270 0.0357 Uiso 1.0 4 calc R
H19B H 1.0288 0.8676 0.8256 0.0357 Uiso 1.0 4 calc R
H22 H 0.8821 1.1254 0.6210 0.0207 Uiso 1.0 4 calc R
H23A H 0.7873 1.1321 0.4748 0.0323 Uiso 1.0 4 calc R
H23B H 0.8770 1.1828 0.5113 0.0323 Uiso 1.0 4 calc R
H23C H 0.8040 1.2456 0.5258 0.0323 Uiso 1.0 4 calc R
H24A H 0.9246 0.9806 0.5618 0.0291 Uiso 1.0 4 calc R
H24B H 0.8349 0.9299 0.5252 0.0291 Uiso 1.0 4 calc R
H24C H 0.8816 0.9153 0.6083 0.0291 Uiso 1.0 4 calc R
H25 H 0.7012 0.9061 0.5247 0.0273 Uiso 1.0 4 calc R
H26A H 0.5846 1.0934 0.4873 0.0438 Uiso 1.0 4 calc R
H26B H 0.5846 0.9805 0.4392 0.0438 Uiso 1.0 4 calc R
H26C H 0.6539 1.0793 0.4556 0.0438 Uiso 1.0 4 calc R
H27A H 0.5823 0.8414 0.5342 0.0379 Uiso 1.0 4 calc R
H27B H 0.5829 0.9510 0.5847 0.0379 Uiso 1.0 4 calc R
H27C H 0.6505 0.8494 0.6114 0.0379 Uiso 1.0 4 calc R
H28 H 0.6844 1.2528 0.5654 0.0267 Uiso 1.0 4 calc R
H29A H 0.7849 1.2750 0.7104 0.0411 Uiso 1.0 4 calc R
H29B H 0.7413 1.3829 0.6591 0.0411 Uiso 1.0 4 calc R
H29C H 0.8122 1.3106 0.6464 0.0411 Uiso 1.0 4 calc R
H30A H 0.6080 1.2875 0.6335 0.0359 Uiso 1.0 4 calc R
H30B H 0.6500 1.1786 0.6845 0.0359 Uiso 1.0 4 calc R
H30C H 0.5925 1.1534 0.6046 0.0359 Uiso 1.0 4 calc R
H31 H 0.8558 0.7455 0.9455 0.0332 Uiso 1.0 4 calc R
H32 H 0.7282 0.6900 0.9077 0.0241 Uiso 1.0 4 calc R
H33A H 0.6805 0.5184 0.8568 0.0389 Uiso 1.0 4 calc R
H33B H 0.7681 0.4826 0.8585 0.0389 Uiso 1.0 4 calc R
H34A H 0.6970 0.4751 0.7408 0.0387 Uiso 1.0 4 calc R
H34B H 0.6375 0.5806 0.7432 0.0387 Uiso 1.0 4 calc R
H35A H 0.9337 0.5607 0.8090 0.0401 Uiso 1.0 4 calc R
H35B H 0.8584 0.4939 0.8173 0.0401 Uiso 1.0 4 calc R
H36 H 0.7165 0.6630 0.6853 0.0273 Uiso 1.0 4 calc R
H37 H 0.8491 0.6802 0.7267 0.0343 Uiso 1.0 4 calc R
H38A H 0.9222 0.5597 0.9280 0.0407 Uiso 1.0 4 calc R
H38B H 0.9536 0.6787 0.9030 0.0407 Uiso 1.0 4 calc R

loop_
_atom_site_aniso_label
_atom_site_aniso_U_11
_atom_site_aniso_U_22
_atom_site_aniso_U_33
_atom_site_aniso_U_12
_atom_site_aniso_U_13
_atom_site_aniso_U_23
Rh1 0.0061(4) 0.0252(5) 0.0123(4) -0.00099(17) 0.0031(3) 0.00025(19)
Rh2 0.0116(4) 0.0238(5) 0.0143(4) 0.00127(18) 0.0055(3) 0.00224(19)
Si1 0.0060(8) 0.0237(11) 0.0160(11) -0.0015(7) 0.0044(8) -0.0016(8)
Si2 0.0096(9) 0.0235(10) 0.0156(10) 0.0016(7) 0.0034(8) 0.0012(8)
C1 0.012(3) 0.027(4) 0.010(4) 0.000(3) 0.003(3) -0.006(3)
C2 0.013(3) 0.019(4) 0.018(4) -0.002(3) 0.003(3) -0.003(3)
C3 0.009(3) 0.033(4) 0.027(4) -0.001(3) 0.006(3) -0.005(4)
C4 0.016(4) 0.035(5) 0.035(5) -0.004(4) 0.003(4) -0.006(4)
C5 0.026(4) 0.040(5) 0.018(4) -0.000(4) -0.004(4) -0.000(4)
C6 0.013(3) 0.023(4) 0.017(4) -0.001(3) 0.006(3) -0.004(3)
C7 0.013(4) 0.048(6) 0.022(5) -0.004(3) 0.008(4) -0.000(4)
C8 0.017(4) 0.039(5) 0.036(5) 0.003(4) 0.014(4) -0.008(4)
C9 0.013(3) 0.031(4) 0.022(4) 0.002(3) 0.009(3) 0.003(3)
C10 0.015(4) 0.064(6) 0.019(4) 0.003(4) 0.002(3) 0.002(4)
C11 0.022(4) 0.053(6) 0.031(5) 0.008(4) 0.016(4) 0.011(4)
C12 0.013(4) 0.024(4) 0.021(4) -0.003(3) 0.009(3) -0.003(3)
C13 0.012(3) 0.041(5) 0.016(4) -0.008(3) 0.006(3) -0.000(4)
C14 0.026(4) 0.044(5) 0.021(5) -0.015(4) 0.007(4) 0.001(4)
C15 0.030(5) 0.035(5) 0.025(5) -0.010(4) 0.006(4) -0.003(4)
C16 0.018(4) 0.035(5) 0.018(4) -0.006(3) 0.008(3) -0.008(4)
C17 0.014(4) 0.037(5) 0.011(4) -0.004(3) 0.002(3) -0.003(3)
C18 0.009(4) 0.053(6) 0.024(5) 0.003(4) 0.002(3) 0.010(4)
C19 0.010(4) 0.052(6) 0.028(5) 0.007(3) 0.007(4) 0.007(4)
C20 0.008(3) 0.039(5) 0.006(3) -0.004(3) 0.004(3) -0.004(3)
C21 0.011(3) 0.029(4) 0.013(4) -0.003(3) -0.001(3) -0.003(3)
C22 0.012(3) 0.033(4) 0.010(4) 0.000(3) 0.008(3) 0.002(3)
C23 0.018(4) 0.038(5) 0.028(5) 0.001(4) 0.012(4) 0.006(4)
C24 0.019(4) 0.026(4) 0.029(5) 0.008(3) 0.010(4) 0.006(3)
C25 0.017(4) 0.022(4) 0.024(5) -0.004(3) 0.003(4) -0.002(3)
C26 0.018(4) 0.060(7) 0.022(5) -0.009(4) -0.003(4) 0.001(4)
C27 0.018(4) 0.042(5) 0.029(5) -0.013(4) 0.002(4) 0.004(4)
C28 0.020(4) 0.026(4) 0.022(4) 0.004(3) 0.009(3) 0.004(3)
C29 0.027(4) 0.040(5) 0.036(5) -0.002(4) 0.011(4) -0.008(4)
C30 0.024(4) 0.035(5) 0.036(5) 0.004(4) 0.017(4) -0.004(4)
C31 0.021(4) 0.042(5) 0.019(4) 0.011(4) 0.007(4) 0.009(4)
C32 0.027(4) 0.023(4) 0.015(4) 0.007(3) 0.014(3) 0.012(3)
C33 0.032(5) 0.030(5) 0.041(6) 0.001(4) 0.020(5) 0.004(4)
C34 0.039(5) 0.021(4) 0.043(6) 0.000(4) 0.023(5) -0.000(4)
C35 0.033(4) 0.058(6) 0.022(5) 0.006(5) 0.024(4) -0.004(4)
C37 0.032(4) 0.035(5) 0.029(5) 0.014(4) 0.024(4) 0.009(4)
C38 0.023(4) 0.046(5) 0.035(5) 0.015(4) 0.014(4) 0.022(4)

loop_
_atom_type_symbol
_atom_type_description
_atom_type_scat_dispersion_real
_atom_type_scat_dispersion_imag
_atom_type_scat_source
C C 0.0033 0.0016
;
International Tables for Crystallography
(1992, Vol. C, Tables 4.2.6.8 and 6.1.1.4)
;
H H 0.0000 0.0000
;
International Tables for Crystallography
(1992, Vol. C, Table 6.1.1.4)
;
Rh Rh -1.1178 0.9187
;
International Tables for Crystallography
(1992, Vol. C, Tables 4.2.6.8 and 6.1.1.4)
;
Si Si 0.0817 0.0704
;
International Tables for Crystallography
(1992, Vol. C, Tables 4.2.6.8 and 6.1.1.4)
;

loop_
_geom_angle_atom_site_label_1
_geom_angle_atom_site_label_2
_geom_angle_atom_site_label_3
_geom_angle
_geom_angle_publ_flag
C1 Rh1 C12 160.0(3) yes
C1 Rh1 C13 162.7(3) yes
C1 Rh1 C16 87.3(3) yes
C1 Rh1 C17 90.8(3) yes
C1 Rh1 C20 71.2(3) yes
C1 Rh1 C21 93.7(3) yes
C12 Rh1 C13 36.4(3) yes
C12 Rh1 C16 97.7(3) yes
C12 Rh1 C17 81.6(3) yes
C12 Rh1 C20 102.3(3) yes
C12 Rh1 C21 88.2(3) yes
C13 Rh1 C16 81.2(3) yes
C13 Rh1 C17 88.3(3) yes
C13 Rh1 C20 119.7(3) yes
C13 Rh1 C21 92.6(3) yes
C16 Rh1 C17 38.4(3) yes
C16 Rh1 C20 158.6(3) yes
C16 Rh1 C21 159.7(3) yes
C17 Rh1 C20 137.8(3) yes
C17 Rh1 C21 161.5(3) yes
C20 Rh1 C21 30.5(3) yes
C1 Rh2 C2 30.0(3) yes
C1 Rh2 C20 71.9(3) yes
C1 Rh2 C31 99.7(3) yes
C1 Rh2 C32 111.1(3) yes
C1 Rh2 C36 162.3(3) yes
C1 Rh2 C37 149.7(3) yes
C2 Rh2 C20 92.0(3) yes
C2 Rh2 C31 92.3(3) yes
C2 Rh2 C32 87.7(3) yes
C2 Rh2 C36 145.2(3) yes
C2 Rh2 C37 173.6(3) yes
C20 Rh2 C31 152.3(3) yes
C20 Rh2 C32 170.6(3) yes
C20 Rh2 C36 94.5(3) yes
C20 Rh2 C37 92.9(4) yes
C31 Rh2 C32 37.0(3) yes
C31 Rh2 C36 97.4(3) yes
C31 Rh2 C37 81.5(4) yes
C32 Rh2 C36 80.6(3) yes
C32 Rh2 C37 88.2(4) yes
C36 Rh2 C37 38.3(3) yes
C2 Si1 C3 109.6(4) yes
C2 Si1 C6 105.6(4) yes
C2 Si1 C9 109.7(4) yes
C3 Si1 C6 110.7(3) yes
C3 Si1 C9 111.3(4) yes
C6 Si1 C9 109.8(4) yes
C21 Si2 C22 109.0(4) yes
C21 Si2 C25 105.8(4) yes
C21 Si2 C28 110.4(4) yes
C22 Si2 C25 110.8(4) yes
C22 Si2 C28 109.6(4) yes
C25 Si2 C28 111.2(4) yes
Rh1 C1 Rh2 93.0(4) yes
Rh1 C1 C2 174.0(6) yes
Rh2 C1 C2 83.6(5) yes
Rh2 C2 Si1 136.2(4) yes
Rh2 C2 C1 66.4(5) yes
Si1 C2 C1 155.3(7) yes
Si1 C3 C4 113.0(5) yes
Si1 C3 C5 112.1(6) yes
C4 C3 C5 110.3(7) yes
Si1 C6 C7 114.6(6) yes
Si1 C6 C8 112.3(5) yes
C7 C6 C8 109.0(6) yes
Si1 C9 C10 113.1(6) yes
Si1 C9 C11 112.3(5) yes
C10 C9 C11 110.1(7) yes
Rh1 C12 C13 72.3(5) yes
Rh1 C12 C19 108.1(6) yes
C13 C12 C19 125.8(7) yes
Rh1 C13 C12 71.3(5) yes
Rh1 C13 C14 112.0(6) yes
C12 C13 C14 124.7(6) yes
C13 C14 C15 112.2(8) yes
C14 C15 C16 114.1(8) yes
Rh1 C16 C15 110.1(6) yes
Rh1 C16 C17 70.5(5) yes
C15 C16 C17 123.9(8) yes
Rh1 C17 C16 71.1(4) yes
Rh1 C17 C18 113.7(6) yes
C16 C17 C18 124.4(8) yes
C17 C18 C19 111.9(6) yes
C12 C19 C18 112.4(8) yes
Rh1 C20 Rh2 91.3(3) yes
Rh1 C20 C21 78.5(5) yes
Rh2 C20 C21 169.8(6) yes
Rh1 C21 Si2 136.6(4) yes
Rh1 C21 C20 71.0(5) yes
Si2 C21 C20 151.8(6) yes
Si2 C22 C23 115.1(5) yes
Si2 C22 C24 111.5(6) yes
C23 C22 C24 110.2(7) yes
Si2 C25 C26 111.4(6) yes
Si2 C25 C27 115.6(6) yes
C26 C25 C27 110.4(7) yes
Si2 C28 C29 113.4(6) yes
Si2 C28 C30 113.0(6) yes
C29 C28 C30 109.8(8) yes
Rh2 C31 C32 73.6(5) yes
Rh2 C31 C38 108.1(7) yes
C32 C31 C38 125.2(8) yes
Rh2 C32 C31 69.4(5) yes
Rh2 C32 C33 111.9(6) yes
C31 C32 C33 126.3(8) yes
C32 C33 C34 112.8(8) yes
C33 C34 C36 112.8(7) yes
C37 C35 C38 112.7(9) yes
Rh2 C36 C34 110.3(6) yes
Rh2 C36 C37 71.1(5) yes
C34 C36 C37 126.3(7) yes
Rh2 C37 C35 112.7(7) yes
Rh2 C37 C36 70.6(5) yes
C35 C37 C36 124.4(9) yes
C31 C38 C35 112.9(7) yes
Si1 C3 H3 107.024 no
C4 C3 H3 107.010 no
C5 C3 H3 107.016 no
C3 C4 H4A 109.455 no
C3 C4 H4B 109.470 no
C3 C4 H4C 109.474 no
H4A C4 H4B 109.472 no
H4A C4 H4C 109.476 no
H4B C4 H4C 109.480 no
C3 C5 H5A 109.477 no
C3 C5 H5B 109.470 no
C3 C5 H5C 109.480 no
H5A C5 H5B 109.463 no
H5A C5 H5C 109.477 no
H5B C5 H5C 109.460 no
Si1 C6 H6 106.817 no
C7 C6 H6 106.822 no
C8 C6 H6 106.818 no
C6 C7 H7A 109.465 no
C6 C7 H7B 109.469 no
C6 C7 H7C 109.471 no
H7A C7 H7B 109.468 no
H7A C7 H7C 109.477 no
H7B C7 H7C 109.477 no
C6 C8 H8A 109.473 no
C6 C8 H8B 109.472 no
C6 C8 H8C 109.469 no
H8A C8 H8B 109.470 no
H8A C8 H8C 109.475 no
H8B C8 H8C 109.468 no
Si1 C9 H9 107.009 no
C10 C9 H9 107.013 no
C11 C9 H9 107.012 no
C9 C10 H10A 109.464 no
C9 C10 H10B 109.475 no
C9 C10 H10C 109.469 no
H10A C10 H10B 109.465 no
H10A C10 H10C 109.473 no
H10B C10 H10C 109.482 no
C9 C11 H11A 109.475 no
C9 C11 H11B 109.471 no
C9 C11 H11C 109.468 no
H11A C11 H11B 109.466 no
H11A C11 H11C 109.476 no
H11B C11 H11C 109.472 no
Rh1 C12 H12 114.113 no
C13 C12 H12 114.111 no
C19 C12 H12 114.111 no
Rh1 C13 H13 113.792 no
C12 C13 H13 113.803 no
C14 C13 H13 113.793 no
C13 C14 H14A 109.152 no
C13 C14 H14B 109.155 no
C15 C14 H14A 109.157 no
C15 C14 H14B 109.156 no
H14A C14 H14B 107.882 no
C14 C15 H15A 108.732 no
C14 C15 H15B 108.728 no
C16 C15 H15A 108.738 no
C16 C15 H15B 108.736 no
H15A C15 H15B 107.645 no
Rh1 C16 H16 114.668 no
C15 C16 H16 114.660 no
C17 C16 H16 114.659 no
Rh1 C17 H17 113.524 no
C16 C17 H17 113.531 no
C18 C17 H17 113.516 no
C17 C18 H18A 109.235 no
C17 C18 H18B 109.224 no
C19 C18 H18A 109.228 no
C19 C18 H18B 109.227 no
H18A C18 H18B 107.918 no
C12 C19 H19A 109.121 no
C12 C19 H19B 109.124 no
C18 C19 H19A 109.120 no
C18 C19 H19B 109.116 no
H19A C19 H19B 107.846 no
Si2 C22 H22 106.475 no
C23 C22 H22 106.485 no
C24 C22 H22 106.473 no
C22 C23 H23A 109.476 no
C22 C23 H23B 109.470 no
C22 C23 H23C 109.478 no
H23A C23 H23B 109.472 no
H23A C23 H23C 109.466 no
H23B C23 H23C 109.465 no
C22 C24 H24A 109.470 no
C22 C24 H24B 109.470 no
C22 C24 H24C 109.475 no
H24A C24 H24B 109.465 no
H24A C24 H24C 109.470 no
H24B C24 H24C 109.476 no
Si2 C25 H25 106.253 no
C26 C25 H25 106.248 no
C27 C25 H25 106.248 no
C25 C26 H26A 109.466 no
C25 C26 H26B 109.471 no
C25 C26 H26C 109.480 no
H26A C26 H26B 109.461 no
H26A C26 H26C 109.470 no
H26B C26 H26C 109.479 no
C25 C27 H27A 109.475 no
C25 C27 H27B 109.471 no
C25 C27 H27C 109.465 no
H27A C27 H27B 109.471 no
H27A C27 H27C 109.476 no
H27B C27 H27C 109.470 no
Si2 C28 H28 106.734 no
C29 C28 H28 106.738 no
C30 C28 H28 106.738 no
C28 C29 H29A 109.472 no
C28 C29 H29B 109.466 no
C28 C29 H29C 109.474 no
H29A C29 H29B 109.454 no
H29A C29 H29C 109.481 no
H29B C29 H29C 109.481 no
C28 C30 H30A 109.473 no
C28 C30 H30B 109.473 no
C28 C30 H30C 109.471 no
H30A C30 H30B 109.473 no
H30A C30 H30C 109.473 no
H30B C30 H30C 109.465 no
Rh2 C31 H31 114.062 no
C32 C31 H31 114.057 no
C38 C31 H31 114.064 no
Rh2 C32 H32 113.631 no
C31 C32 H32 113.626 no
C33 C32 H32 113.638 no
C32 C33 H33A 109.025 no
C32 C33 H33B 109.020 no
C34 C33 H33A 109.029 no
C34 C33 H33B 109.018 no
H33A C33 H33B 107.806 no
C33 C34 H34A 109.025 no
C33 C34 H34B 109.024 no
C36 C34 H34A 109.015 no
C36 C34 H34B 109.026 no
H34A C34 H34B 107.793 no
C37 C35 H35A 109.056 no
C37 C35 H35B 109.069 no
C38 C35 H35A 109.061 no
C38 C35 H35B 109.058 no
H35A C35 H35B 107.815 no
Rh2 C36 H36 113.648 no
C34 C36 H36 113.647 no
C37 C36 H36 113.657 no
Rh2 C37 H37 113.861 no
C35 C37 H37 113.876 no
C36 C37 H37 113.861 no
C31 C38 H38A 109.003 no
C31 C38 H38B 108.999 no
C35 C38 H38A 108.999 no
C35 C38 H38B 109.003 no
H38A C38 H38B 107.783 no

loop_
_geom_bond_atom_site_label_1
_geom_bond_atom_site_label_2
_geom_bond_distance
_geom_bond_publ_flag
Rh1 C1 1.976(9) yes
Rh1 C12 2.191(9) yes
Rh1 C13 2.203(9) yes
Rh1 C16 2.136(8) yes
Rh1 C17 2.128(7) yes
Rh1 C20 2.276(7) yes
Rh1 C21 2.358(7) yes
Rh2 C1 2.232(7) yes
Rh2 C2 2.420(8) yes
Rh2 C20 1.991(8) yes
Rh2 C31 2.178(8) yes
Rh2 C32 2.231(8) yes
Rh2 C36 2.135(8) yes
Rh2 C37 2.142(10) yes
Si1 C2 1.859(9) yes
Si1 C3 1.895(7) yes
Si1 C6 1.900(8) yes
Si1 C9 1.881(9) yes
Si2 C21 1.849(8) yes
Si2 C22 1.897(8) yes
Si2 C25 1.901(7) yes
Si2 C28 1.891(8) yes
C1 C2 1.217(12) yes
C3 C4 1.532(12) yes
C3 C5 1.525(13) yes
C6 C7 1.534(13) yes
C6 C8 1.555(11) yes
C9 C10 1.523(9) yes
C9 C11 1.543(14) yes
C12 C13 1.372(11) yes
C12 C19 1.515(10) yes
C13 C14 1.513(11) yes
C14 C15 1.532(15) yes
C15 C16 1.504(13) yes
C16 C17 1.404(12) yes
C17 C18 1.525(12) yes
C18 C19 1.550(14) yes
C20 C21 1.223(11) yes
C22 C23 1.515(12) yes
C22 C24 1.530(11) yes
C25 C26 1.538(11) yes
C25 C27 1.528(14) yes
C28 C29 1.529(11) yes
C28 C30 1.517(14) yes
C31 C32 1.399(11) yes
C31 C38 1.499(14) yes
C32 C33 1.478(11) yes
C33 C34 1.559(14) yes
C34 C36 1.499(14) yes
C35 C37 1.513(12) yes
C35 C38 1.534(13) yes
C36 C37 1.404(11) yes
C3 H3 1.000 no
C4 H4A 0.980 no
C4 H4B 0.980 no
C4 H4C 0.980 no
C5 H5A 0.980 no
C5 H5B 0.980 no
C5 H5C 0.980 no
C6 H6 1.000 no
C7 H7A 0.980 no
C7 H7B 0.980 no
C7 H7C 0.980 no
C8 H8A 0.980 no
C8 H8B 0.980 no
C8 H8C 0.980 no
C9 H9 1.000 no
C10 H10A 0.980 no
C10 H10B 0.980 no
C10 H10C 0.980 no
C11 H11A 0.980 no
C11 H11B 0.980 no
C11 H11C 0.980 no
C12 H12 1.000 no
C13 H13 1.000 no
C14 H14A 0.990 no
C14 H14B 0.990 no
C15 H15A 0.990 no
C15 H15B 0.990 no
C16 H16 1.000 no
C17 H17 1.000 no
C18 H18A 0.990 no
C18 H18B 0.990 no
C19 H19A 0.990 no
C19 H19B 0.990 no
C22 H22 1.000 no
C23 H23A 0.980 no
C23 H23B 0.980 no
C23 H23C 0.980 no
C24 H24A 0.980 no
C24 H24B 0.980 no
C24 H24C 0.980 no
C25 H25 1.000 no
C26 H26A 0.980 no
C26 H26B 0.980 no
C26 H26C 0.980 no
C27 H27A 0.980 no
C27 H27B 0.980 no
C27 H27C 0.980 no
C28 H28 1.000 no
C29 H29A 0.980 no
C29 H29B 0.980 no
C29 H29C 0.980 no
C30 H30A 0.980 no
C30 H30B 0.980 no
C30 H30C 0.980 no
C31 H31 1.000 no
C32 H32 1.000 no
C33 H33A 0.990 no
C33 H33B 0.990 no
C34 H34A 0.990 no
C34 H34B 0.990 no
C35 H35A 0.990 no
C35 H35B 0.990 no
C36 H36 1.000 no
C37 H37 1.000 no
C38 H38A 0.990 no
C38 H38B 0.990 no

loop_
_geom_torsion_atom_site_label_1
_geom_torsion_atom_site_label_2
_geom_torsion_atom_site_label_3
_geom_torsion_atom_site_label_4
_geom_torsion
_geom_torsion_publ_flag
C1 Rh1 C12 C13 -167.3(6) no
C1 Rh1 C12 C19 -44.5(10) no
C12 Rh1 C1 Rh2 -35.3(9) no
C1 Rh1 C16 C15 -145.4(5) no
C1 Rh1 C16 C17 94.6(4) no
C16 Rh1 C1 Rh2 -140.7(3) no
C1 Rh1 C17 C16 -84.7(4) no
C1 Rh1 C17 C18 155.2(5) no
C17 Rh1 C1 Rh2 -102.4(3) no
C1 Rh1 C20 Rh2 -44.4(3) no
C1 Rh1 C20 C21 135.2(4) no
C20 Rh1 C1 Rh2 38.6(3) no
C1 Rh1 C21 Si2 131.1(6) no
C1 Rh1 C21 C20 -41.9(4) no
C21 Rh1 C1 Rh2 59.7(3) no
C12 Rh1 C13 C12 -0.0(3) no
C12 Rh1 C13 C14 -120.8(6) no
C13 Rh1 C12 C13 -0.0(3) no
C13 Rh1 C12 C19 122.8(6) no
C12 Rh1 C16 C15 54.1(5) no
C12 Rh1 C16 C17 -65.9(4) no
C16 Rh1 C12 C13 -63.7(4) no
C16 Rh1 C12 C19 59.1(4) no
C12 Rh1 C17 C16 113.9(4) no
C12 Rh1 C17 C18 -6.2(5) no
C17 Rh1 C12 C13 -98.7(4) no
C17 Rh1 C12 C19 24.1(4) no
C12 Rh1 C20 Rh2 115.9(3) no
C12 Rh1 C20 C21 -64.5(4) no
C20 Rh1 C12 C13 124.1(3) no
C20 Rh1 C12 C19 -113.1(4) no
C12 Rh1 C21 Si2 -68.9(6) no
C12 Rh1 C21 C20 118.1(4) no
C21 Rh1 C12 C13 96.8(3) no
C21 Rh1 C12 C19 -140.4(4) no
C13 Rh1 C16 C15 21.5(4) no
C13 Rh1 C16 C17 -98.5(4) no
C16 Rh1 C13 C12 116.0(3) no
C16 Rh1 C13 C14 -4.8(4) no
C13 Rh1 C17 C16 78.0(4) no
C13 Rh1 C17 C18 -42.1(5) no
C17 Rh1 C13 C12 78.0(4) no
C17 Rh1 C13 C14 -42.8(5) no
C13 Rh1 C20 Rh2 150.4(3) no
C13 Rh1 C20 C21 -30.0(5) no
C20 Rh1 C13 C12 -68.8(4) no
C20 Rh1 C13 C14 170.5(4) no
C13 Rh1 C21 Si2 -32.8(7) no
C13 Rh1 C21 C20 154.2(4) no
C21 Rh1 C13 C12 -83.5(3) no
C21 Rh1 C13 C14 155.7(4) no
C16 Rh1 C17 C16 -0.0(4) no
C16 Rh1 C17 C18 -120.1(8) no
C17 Rh1 C16 C15 120.0(8) no
C17 Rh1 C16 C17 -0.0(4) no
C16 Rh1 C20 Rh2 -42.5(9) no
C16 Rh1 C20 C21 137.1(7) no
C20 Rh1 C16 C15 -147.2(6) no
C20 Rh1 C16 C17 92.9(8) no
C16 Rh1 C21 Si2 38.8(13) no
C16 Rh1 C21 C20 -134.3(8) no
C21 Rh1 C16 C15 -52.0(11) no
C21 Rh1 C16 C17 -171.9(7) no
C17 Rh1 C20 Rh2 25.0(6) no
C17 Rh1 C20 C21 -155.4(4) no
C20 Rh1 C17 C16 -147.1(4) no
C20 Rh1 C17 C18 92.8(6) no
C20 Rh1 C21 Si2 173.0(10) no
C20 Rh1 C21 C20 0.0(4) no
C21 Rh1 C20 Rh2 -179.6(7) no
C21 Rh1 C20 C21 0.0(4) no
C1 Rh2 C2 Si1 167.6(8) no
C1 Rh2 C2 C1 -0.0(4) no
C2 Rh2 C1 Rh1 -175.0(6) no
C2 Rh2 C1 C2 0.0(3) no
C1 Rh2 C20 Rh1 38.1(3) no
C20 Rh2 C1 Rh1 -45.3(3) no
C20 Rh2 C1 C2 129.7(4) no
C1 Rh2 C31 C32 112.3(4) no
C1 Rh2 C31 C38 -125.2(5) no
C31 Rh2 C1 Rh1 107.5(3) no
C31 Rh2 C1 C2 -77.5(4) no
C1 Rh2 C32 C31 -77.8(4) no
C1 Rh2 C32 C33 160.2(4) no
C32 Rh2 C1 Rh1 144.1(3) no
C32 Rh2 C1 C2 -40.9(4) no
C1 Rh2 C37 C35 88.2(8) no
C1 Rh2 C37 C36 -151.7(4) no
C37 Rh2 C1 Rh1 17.7(7) no
C37 Rh2 C1 C2 -167.3(5) no
C2 Rh2 C20 Rh1 60.7(3) no
C20 Rh2 C2 Si1 120.5(5) no
C20 Rh2 C2 C1 -47.1(3) no
C2 Rh2 C31 C32 83.1(4) no
C2 Rh2 C31 C38 -154.5(5) no
C31 Rh2 C2 Si1 -86.8(5) no
C31 Rh2 C2 C1 105.6(4) no
C2 Rh2 C32 C31 -96.9(3) no
C2 Rh2 C32 C33 141.1(5) no
C32 Rh2 C2 Si1 -50.1(5) no
C32 Rh2 C2 C1 142.3(3) no
C2 Rh2 C36 C34 -48.3(7) no
C2 Rh2 C36 C37 -171.0(3) no
C36 Rh2 C2 Si1 19.6(8) no
C36 Rh2 C2 C1 -147.9(4) no
C20 Rh2 C31 C32 -178.3(5) no
C20 Rh2 C31 C38 -55.8(9) no
C31 Rh2 C20 Rh1 -38.0(8) no
C20 Rh2 C36 C34 -148.3(4) no
C20 Rh2 C36 C37 88.9(4) no
C36 Rh2 C20 Rh1 -153.6(3) no
C20 Rh2 C37 C35 146.2(5) no
C20 Rh2 C37 C36 -93.7(4) no
C37 Rh2 C20 Rh1 -115.2(3) no
C31 Rh2 C32 C31 -0.0(4) no
C31 Rh2 C32 C33 -122.0(8) no
C32 Rh2 C31 C32 -0.0(4) no
C32 Rh2 C31 C38 122.4(7) no
C31 Rh2 C36 C34 56.6(5) no
C31 Rh2 C36 C37 -66.1(4) no
C36 Rh2 C31 C32 -63.4(5) no
C36 Rh2 C31 C38 59.1(5) no
C31 Rh2 C37 C35 -6.6(5) no
C31 Rh2 C37 C36 113.6(4) no
C37 Rh2 C31 C32 -98.4(4) no
C37 Rh2 C31 C38 24.1(5) no
C32 Rh2 C36 C34 23.6(4) no
C32 Rh2 C36 C37 -99.1(4) no
C36 Rh2 C32 C31 116.0(4) no
C36 Rh2 C32 C33 -6.0(5) no
C32 Rh2 C37 C35 -43.1(5) no
C32 Rh2 C37 C36 77.0(4) no
C37 Rh2 C32 C31 78.3(4) no
C37 Rh2 C32 C33 -43.8(5) no
C36 Rh2 C37 C35 -120.1(8) no
C36 Rh2 C37 C36 -0.0(4) no
C37 Rh2 C36 C34 122.7(7) no
C37 Rh2 C36 C37 -0.0(4) no
C2 Si1 C3 C4 74.4(6) no
C2 Si1 C3 C5 -51.0(6) no
C3 Si1 C2 Rh2 -36.2(6) no
C3 Si1 C2 C1 115.6(12) no
C2 Si1 C6 C7 27.1(5) no
C2 Si1 C6 C8 152.2(4) no
C6 Si1 C2 Rh2 -155.5(5) no
C6 Si1 C2 C1 -3.6(12) no
C2 Si1 C9 C10 40.6(6) no
C2 Si1 C9 C11 165.9(4) no
C9 Si1 C2 Rh2 86.2(5) no
C9 Si1 C2 C1 -121.9(12) no
C3 Si1 C6 C7 -91.5(5) no
C3 Si1 C6 C8 33.7(6) no
C6 Si1 C3 C4 -169.6(5) no
C6 Si1 C3 C5 65.0(6) no
C3 Si1 C9 C10 162.1(5) no
C3 Si1 C9 C11 -72.6(5) no
C9 Si1 C3 C4 -47.1(7) no
C9 Si1 C3 C5 -172.6(5) no
C6 Si1 C9 C10 -75.0(6) no
C6 Si1 C9 C11 50.3(5) no
C9 Si1 C6 C7 145.3(4) no
C9 Si1 C6 C8 -89.6(5) no
C21 Si2 C22 C23 -170.1(4) no
C21 Si2 C22 C24 63.4(5) no
C22 Si2 C21 Rh1 65.9(7) no
C22 Si2 C21 C20 -128.1(13) no
C21 Si2 C25 C26 161.5(5) no
C21 Si2 C25 C27 34.3(6) no
C25 Si2 C21 Rh1 -175.0(6) no
C25 Si2 C21 C20 -9.0(14) no
C21 Si2 C28 C29 67.0(6) no
C21 Si2 C28 C30 -58.8(5) no
C28 Si2 C21 Rh1 -54.5(7) no
C28 Si2 C21 C20 111.4(13) no
C22 Si2 C25 C26 -80.6(6) no
C22 Si2 C25 C27 152.3(5) no
C25 Si2 C22 C23 74.0(5) no
C25 Si2 C22 C24 -52.5(5) no
C22 Si2 C28 C29 -53.1(6) no
C22 Si2 C28 C30 -178.9(4) no
C28 Si2 C22 C23 -49.1(5) no
C28 Si2 C22 C24 -175.6(4) no
C25 Si2 C28 C29 -175.9(5) no
C25 Si2 C28 C30 58.3(6) no
C28 Si2 C25 C26 41.6(7) no
C28 Si2 C25 C27 -85.6(6) no
Rh2 C1 C2 Rh2 -0.000(13) no
Rh2 C1 C2 Si1 -159.1(13) no
Rh1 C12 C13 Rh1 0.000(14) no
Rh1 C12 C13 C14 104.3(8) no
Rh1 C12 C19 C18 -38.2(7) no
C13 C12 C19 C18 42.7(12) no
C19 C12 C13 Rh1 -99.9(9) no
C19 C12 C13 C14 4.4(14) no
Rh1 C13 C14 C15 -12.8(8) no
C12 C13 C14 C15 -94.7(10) no
C13 C14 C15 C16 32.2(9) no
C14 C15 C16 Rh1 -35.7(8) no
C14 C15 C16 C17 43.8(9) no
Rh1 C16 C17 Rh1 0.000(19) no
Rh1 C16 C17 C18 106.3(7) no
C15 C16 C17 Rh1 -101.7(8) no
C15 C16 C17 C18 4.6(11) no
Rh1 C17 C18 C19 -12.9(9) no
C16 C17 C18 C19 -95.5(9) no
C17 C18 C19 C12 34.3(10) no
Rh1 C20 C21 Rh1 0.000(16) no
Rh1 C20 C21 Si2 -169.8(15) no
Rh2 C31 C32 Rh2 -0.000(17) no
Rh2 C31 C32 C33 102.6(7) no
Rh2 C31 C38 C35 -38.0(8) no
C32 C31 C38 C35 44.4(12) no
C38 C31 C32 Rh2 -100.9(9) no
C38 C31 C32 C33 1.7(13) no
Rh2 C32 C33 C34 -12.4(9) no
C31 C32 C33 C34 -92.3(9) no
C32 C33 C34 C36 33.2(11) no
C33 C34 C36 Rh2 -37.7(9) no
C33 C34 C36 C37 43.3(12) no
C37 C35 C38 C31 34.0(11) no
C38 C35 C37 Rh2 -12.2(10) no
C38 C35 C37 C36 -93.6(10) no
Rh2 C36 C37 Rh2 0.000(18) no
Rh2 C36 C37 C35 104.7(8) no
C34 C36 C37 Rh2 -101.8(9) no
C34 C36 C37 C35 2.9(14) no
